data_7056912
loop_
_publ_author_name
'Ma, Qing'
'Gu, Hao'
'Huang, Jinglun'
'Nie, Fude'
'Fan, Guijuan'
'Liao, Longyu'
'Yang, Wei'

_publ_section_title
;
 Formation of trinitromethyl functionalized 1,2,4-triazole-based energetic
 ionic salts and a zwitterionic salt directed by an intermolecular and
 intramolecular metathesis strategy
;
_journal_issue 4
_journal_name_full 'New Journal of Chemistry'
_journal_page_first 2376
_journal_paper_doi 10.1039/C7NJ03939E
_journal_volume 42
_journal_year 2018
_chemical_formula_moiety 'C6 H2 N12 O12, 2(H2 O)'
_chemical_formula_sum 'C6 H6 N12 O14'
_chemical_formula_weight 470.23
_space_group_crystal_system monoclinic
_space_group_IT_number 15
_space_group_name_Hall '-C 2yc'
_space_group_name_H-M_alt 'C 1 2/c 1'
_symmetry_space_group_name_Hall '-C 2yc'
_symmetry_space_group_name_H-M 'C 1 2/c 1'
_atom_sites_solution_hydrogens difmap
_atom_sites_solution_primary dual
_audit_creation_date 2016-10-10
_audit_creation_method
;
Olex2 1.2
(compiled 2016.02.19 svn.r3266 for OlexSys, GUI svn.r5227)
;
_audit_update_record
;
2016-12-28 deposited with the CCDC.
2018-01-17 downloaded from the CCDC.
;
_cell_angle_alpha 90
_cell_angle_beta 91.458(2)
_cell_angle_gamma 90
_cell_formula_units_Z 4
_cell_length_a 11.8413(13)
_cell_length_b 10.4440(11)
_cell_length_c 13.8220(14)
_cell_measurement_reflns_used 2576
_cell_measurement_temperature 130
_cell_measurement_theta_max 30.49
_cell_measurement_theta_min 2.60
_cell_volume 1708.8(3)
_computing_cell_refinement 'SAINT v7.68A (Bruker, 2009)'
_computing_data_reduction 'SAINT v7.68A (Bruker, 2009)'
_computing_molecular_graphics 'Olex2 (Dolomanov et al., 2009)'
_computing_publication_material 'Olex2 (Dolomanov et al., 2009)'
_computing_structure_refinement 'ShelXL (Sheldrick, 2015)'
_computing_structure_solution 'ShelXT (Sheldrick, 2015)'
_diffrn_ambient_temperature 130
_diffrn_measured_fraction_theta_full 1.000
_diffrn_measured_fraction_theta_max 0.998
_diffrn_measurement_device_type 'Bruker APEX-II CCD'
_diffrn_measurement_method '\f and \w scans'
_diffrn_radiation_monochromator graphite
_diffrn_radiation_type MoK\a
_diffrn_radiation_wavelength 0.71073
_diffrn_reflns_av_R_equivalents 0.0240
_diffrn_reflns_av_unetI/netI 0.0249
_diffrn_reflns_Laue_measured_fraction_full 1.000
_diffrn_reflns_Laue_measured_fraction_max 0.998
_diffrn_reflns_limit_h_max 15
_diffrn_reflns_limit_h_min -16
_diffrn_reflns_limit_k_max 14
_diffrn_reflns_limit_k_min -14
_diffrn_reflns_limit_l_max 19
_diffrn_reflns_limit_l_min -16
_diffrn_reflns_number 8561
_diffrn_reflns_point_group_measured_fraction_full 1.000
_diffrn_reflns_point_group_measured_fraction_max 0.998
_diffrn_reflns_theta_full 26.000
_diffrn_reflns_theta_max 30.740
_diffrn_reflns_theta_min 2.601
_diffrn_standards_number 0
_exptl_absorpt_coefficient_mu 0.179
_exptl_absorpt_correction_T_max 0.7461
_exptl_absorpt_correction_T_min 0.6937
_exptl_absorpt_correction_type multi-scan
_exptl_absorpt_process_details
;
SADABS-2008/1 (Bruker,2008) was used for absorption correction.
wR2(int) was 0.0418 before and 0.0357 after correction.
The Ratio of minimum to maximum transmission is 0.9298.
The \l/2 correction factor is 0.0015.
;
_exptl_crystal_colour colourless
_exptl_crystal_density_diffrn 1.828
_exptl_crystal_description block
_exptl_crystal_F_000 952
_exptl_crystal_size_max 0.12
_exptl_crystal_size_mid 0.1
_exptl_crystal_size_min 0.05
_refine_diff_density_max 0.337
_refine_diff_density_min -0.285
_refine_diff_density_rms 0.059
_refine_ls_extinction_method none
_refine_ls_goodness_of_fit_ref 1.015
_refine_ls_hydrogen_treatment refall
_refine_ls_matrix_type full
_refine_ls_number_parameters 157
_refine_ls_number_reflns 2652
_refine_ls_number_restraints 0
_refine_ls_restrained_S_all 1.015
_refine_ls_R_factor_all 0.0503
_refine_ls_R_factor_gt 0.0359
_refine_ls_shift/su_max 0.000
_refine_ls_shift/su_mean 0.000
_refine_ls_structure_factor_coef Fsqd
_refine_ls_weighting_details 'w=1/[\s^2^(Fo^2^)+(0.0489P)^2^+0.7942P] where P=(Fo^2^+2Fc^2^)/3'
_refine_ls_weighting_scheme calc
_refine_ls_wR_factor_gt 0.0878
_refine_ls_wR_factor_ref 0.0953
_reflns_Friedel_coverage 0.000
_reflns_number_gt 2087
_reflns_number_total 2652
_reflns_threshold_expression 'I > 2\s(I)'
_cod_data_source_file c7nj03939e2.cif
_cod_data_source_block mo_dm16640_0m
_cod_depositor_comments 'Adding full bibliography for 7056911--7056913.cif.'
_cod_database_code 7056912
_shelx_space_group_comment
;
The symmetry employed for this shelxl refinement is uniquely defined
by the following loop, which should always be used as a source of
symmetry information in preference to the above space-group names.
They are only intended as comments.
;
_shelx_estimated_absorpt_t_max 0.991
_shelx_estimated_absorpt_t_min 0.979
_olex2_refinement_description
;
;
_shelx_shelxl_version_number 2014/7
_olex2_submission_special_instructions 'No special instructions were received'

loop_
_space_group_symop_operation_xyz
'x, y, z'
'-x, y, -z+1/2'
'x+1/2, y+1/2, z'
'-x+1/2, y+1/2, -z+1/2'
'-x, -y, -z'
'x, -y, z-1/2'
'-x+1/2, -y+1/2, -z'
'x+1/2, -y+1/2, z-1/2'

loop_
_atom_site_label
_atom_site_type_symbol
_atom_site_fract_x
_atom_site_fract_y
_atom_site_fract_z
_atom_site_U_iso_or_equiv
_atom_site_adp_type
_atom_site_occupancy
_atom_site_site_symmetry_order
_atom_site_calc_flag
O1 O 0.64587(9) 0.42607(10) 0.19835(7) 0.0312(2) Uani 1 1 d
O2 O 0.80386(9) 0.33027(10) 0.16679(7) 0.0340(2) Uani 1 1 d
O3 O 0.91888(8) 0.41935(10) 0.36003(9) 0.0392(3) Uani 1 1 d
O4 O 0.91266(9) 0.21208(10) 0.34394(8) 0.0372(3) Uani 1 1 d
O5 O 0.70565(9) 0.14530(9) 0.41650(7) 0.0303(2) Uani 1 1 d
O6 O 0.64459(10) 0.14939(10) 0.26685(7) 0.0356(2) Uani 1 1 d
N1 N 0.58085(8) 0.38328(9) 0.42812(7) 0.0179(2) Uani 1 1 d
N2 N 0.62843(8) 0.58230(10) 0.46115(7) 0.0193(2) Uani 1 1 d
H2 H 0.6265(16) 0.6630(19) 0.4836(14) 0.041(5) Uiso 1 1 d
N3 N 0.71344(9) 0.53715(9) 0.40808(7) 0.0198(2) Uani 1 1 d
N4 N 0.73036(9) 0.36604(10) 0.21983(7) 0.0212(2) Uani 1 1 d
N5 N 0.87123(9) 0.31827(10) 0.34736(8) 0.0239(2) Uani 1 1 d
N6 N 0.69327(9) 0.19420(10) 0.33733(7) 0.0217(2) Uani 1 1 d
C1 C 0.55111(9) 0.49076(11) 0.47274(8) 0.0170(2) Uani 1 1 d
C2 C 0.68076(9) 0.41778(10) 0.39086(8) 0.0161(2) Uani 1 1 d
C3 C 0.74331(10) 0.32818(10) 0.32780(8) 0.0168(2) Uani 1 1 d
O7 O 0.90607(9) 0.68773(9) 0.46379(8) 0.0293(2) Uani 1 1 d
H7A H 0.8610(19) 0.630(2) 0.4383(15) 0.055(6) Uiso 1 1 d
H7B H 0.959(2) 0.702(2) 0.4325(19) 0.076(8) Uiso 1 1 d

loop_
_atom_site_aniso_label
_atom_site_aniso_U_11
_atom_site_aniso_U_22
_atom_site_aniso_U_33
_atom_site_aniso_U_23
_atom_site_aniso_U_13
_atom_site_aniso_U_12
O1 0.0355(5) 0.0360(5) 0.0217(4) 0.0014(4) -0.0038(4) 0.0096(4)
O2 0.0390(6) 0.0392(6) 0.0246(5) -0.0025(4) 0.0156(4) 0.0036(4)
O3 0.0215(5) 0.0300(5) 0.0659(8) -0.0101(5) -0.0015(5) -0.0018(4)
O4 0.0291(5) 0.0269(5) 0.0559(7) -0.0006(4) 0.0038(5) 0.0115(4)
O5 0.0447(6) 0.0211(4) 0.0254(5) 0.0052(3) 0.0034(4) 0.0019(4)
O6 0.0513(7) 0.0296(5) 0.0258(5) -0.0065(4) 0.0004(4) -0.0146(5)
N1 0.0186(5) 0.0175(4) 0.0178(4) -0.0023(3) 0.0033(3) -0.0011(3)
N2 0.0207(5) 0.0168(5) 0.0207(5) -0.0044(4) 0.0047(4) -0.0015(4)
N3 0.0202(5) 0.0183(5) 0.0212(5) -0.0034(3) 0.0054(4) -0.0014(4)
N4 0.0271(5) 0.0201(5) 0.0166(4) -0.0011(4) 0.0040(4) -0.0018(4)
N5 0.0207(5) 0.0252(5) 0.0259(5) -0.0014(4) 0.0020(4) 0.0044(4)
N6 0.0271(5) 0.0169(4) 0.0212(5) -0.0028(4) 0.0060(4) 0.0001(4)
C1 0.0189(5) 0.0177(5) 0.0145(5) -0.0012(4) 0.0010(4) -0.0001(4)
C2 0.0178(5) 0.0163(5) 0.0144(5) -0.0014(4) 0.0012(4) -0.0001(4)
C3 0.0180(5) 0.0162(5) 0.0162(5) -0.0005(4) 0.0022(4) -0.0002(4)
O7 0.0295(5) 0.0227(4) 0.0360(5) -0.0098(4) 0.0098(4) -0.0077(4)

loop_
_atom_type_symbol
_atom_type_description
_atom_type_scat_dispersion_real
_atom_type_scat_dispersion_imag
_atom_type_scat_source
C C 0.0033 0.0016 'International Tables Vol C Tables 4.2.6.8 and 6.1.1.4'
H H 0.0000 0.0000 'International Tables Vol C Tables 4.2.6.8 and 6.1.1.4'
N N 0.0061 0.0033 'International Tables Vol C Tables 4.2.6.8 and 6.1.1.4'
O O 0.0106 0.0060 'International Tables Vol C Tables 4.2.6.8 and 6.1.1.4'

loop_
_geom_angle_atom_site_label_1
_geom_angle_atom_site_label_2
_geom_angle_atom_site_label_3
_geom_angle
_geom_angle_site_symmetry_3
C1 N1 C2 101.30(9) .
N3 N2 H2 122.9(13) .
C1 N2 H2 127.3(12) .
C1 N2 N3 109.81(9) .
C2 N3 N2 102.03(9) .
O1 N4 C3 115.45(9) .
O2 N4 O1 127.80(11) .
O2 N4 C3 116.73(10) .
O3 N5 O4 128.05(12) .
O3 N5 C3 114.95(10) .
O4 N5 C3 116.91(10) .
O5 N6 O6 127.29(11) .
O5 N6 C3 115.18(10) .
O6 N6 C3 117.51(10) .
N1 C1 N2 110.94(10) .
N1 C1 C1 125.78(13) 5_666
N2 C1 C1 123.28(13) 5_666
N1 C2 C3 120.60(10) .
N3 C2 N1 115.91(10) .
N3 C2 C3 123.31(10) .
N5 C3 N4 105.08(9) .
N6 C3 N4 106.75(8) .
N6 C3 N5 107.84(9) .
C2 C3 N4 111.43(9) .
C2 C3 N5 116.27(9) .
C2 C3 N6 109.00(9) .
H7A O7 H7B 113(2) .

loop_
_geom_bond_atom_site_label_1
_geom_bond_atom_site_label_2
_geom_bond_distance
_geom_bond_site_symmetry_2
O1 N4 1.2112(14) .
O2 N4 1.2112(14) .
O3 N5 1.2077(15) .
O4 N5 1.2141(14) .
O5 N6 1.2132(14) .
O6 N6 1.2131(14) .
N1 C1 1.3324(14) .
N1 C2 1.3512(14) .
N2 H2 0.90(2) .
N2 N3 1.3458(14) .
N2 C1 1.3362(15) .
N3 C2 1.3252(14) .
N4 C3 1.5476(15) .
N5 C3 1.5354(16) .
N6 C3 1.5265(15) .
C1 C1 1.455(2) 5_666
C2 C3 1.4889(15) .
O7 H7A 0.87(2) .
O7 H7B 0.79(3) .

loop_
_geom_hbond_atom_site_label_D
_geom_hbond_atom_site_label_H
_geom_hbond_atom_site_label_A
_geom_hbond_distance_DH
_geom_hbond_distance_HA
_geom_hbond_distance_DA
_geom_hbond_angle_DHA
_geom_hbond_site_symmetry_A
N2 H2 O7 0.90(2) 1.77(2) 2.6520(14) 167.8(19) 7_666
O7 H7A N3 0.87(2) 2.03(2) 2.8600(15) 158(2) .

loop_
_geom_torsion_atom_site_label_1
_geom_torsion_atom_site_label_2
_geom_torsion_atom_site_label_3
_geom_torsion_atom_site_label_4
_geom_torsion
_geom_torsion_site_symmetry_4
O1 N4 C3 N5 -152.21(10) .
O1 N4 C3 N6 93.43(12) .
O1 N4 C3 C2 -25.48(14) .
O2 N4 C3 N5 29.30(13) .
O2 N4 C3 N6 -85.06(12) .
O2 N4 C3 C2 156.03(11) .
O3 N5 C3 N4 79.55(12) .
O3 N5 C3 N6 -166.85(11) .
O3 N5 C3 C2 -44.15(15) .
O4 N5 C3 N4 -97.24(12) .
O4 N5 C3 N6 16.36(14) .
O4 N5 C3 C2 139.07(11) .
O5 N6 C3 N4 173.78(10) .
O5 N6 C3 N5 61.30(12) .
O5 N6 C3 C2 -65.75(13) .
O6 N6 C3 N4 -7.38(14) .
O6 N6 C3 N5 -119.86(11) .
O6 N6 C3 C2 113.09(12) .
N1 C2 C3 N4 103.24(12) .
N1 C2 C3 N5 -136.41(11) .
N1 C2 C3 N6 -14.32(14) .
N2 N3 C2 N1 0.54(13) .
N2 N3 C2 C3 175.54(10) .
N3 N2 C1 N1 -0.37(13) .
N3 N2 C1 C1 179.67(13) 5_666
N3 C2 C3 N4 -71.53(14) .
N3 C2 C3 N5 48.82(15) .
N3 C2 C3 N6 170.91(10) .
C1 N1 C2 N3 -0.75(13) .
C1 N1 C2 C3 -175.89(10) .
C1 N2 N3 C2 -0.10(12) .
C2 N1 C1 N2 0.64(12) .
C2 N1 C1 C1 -179.40(14) 5_666
